data_4130661
loop_
_publ_author_name
'Zhang, Sheng'
'Liu, Xinming'
'Li, Chunli'
'Li, Lu'
'Song, Jinsheng'
'Shi, Jianwu'
'Morton, Martha'
'Rajca, Suchada'
'Rajca, Andrzej'
'Wang, Hua'

_publ_section_title
;
 Thiophene-Based Double Helices: Syntheses, X-ray Structures, and
 Chiroptical Properties.
;
_journal_issue 31
_journal_name_full 'Journal of the American Chemical Society'
_journal_page_first 10002
_journal_page_last 10010
_journal_paper_doi 10.1021/jacs.6b05709
_journal_volume 138
_journal_year 2016
_chemical_formula_sum 'C28 H40 S4 Si4'
_chemical_formula_weight 617.20
_space_group_IT_number 2
_space_group_name_Hall '-P 1'
_space_group_name_H-M_alt 'P -1'
_symmetry_cell_setting triclinic
_symmetry_space_group_name_H-M 'P -1'
_atom_sites_solution_hydrogens geom
_atom_sites_solution_primary direct
_atom_sites_solution_secondary difmap
_audit_creation_method SHELXL-97
_cell_angle_alpha 91.596(9)
_cell_angle_beta 104.851(9)
_cell_angle_gamma 113.229(9)
_cell_formula_units_Z 2
_cell_length_a 10.918(6)
_cell_length_b 12.793(6)
_cell_length_c 14.300(7)
_cell_measurement_reflns_used 1144
_cell_measurement_temperature 296(2)
_cell_measurement_theta_max 18.98
_cell_measurement_theta_min 2.37
_cell_volume 1755.3(15)
_computing_cell_refinement 'Bruker SAINT'
_computing_data_collection 'Bruker APEX2'
_computing_data_reduction 'Bruker SAINT'
_computing_molecular_graphics 'Bruker SHELXTL'
_computing_publication_material 'Bruker SHELXTL'
_computing_structure_refinement 'SHELXL-97 (Sheldrick, 2008)'
_computing_structure_solution 'SHELXS-97 (Sheldrick, 2008)'
_diffrn_ambient_temperature 296(2)
_diffrn_measured_fraction_theta_full 0.993
_diffrn_measured_fraction_theta_max 0.993
_diffrn_measurement_device_type 'Bruker APEX-II CCD'
_diffrn_measurement_method '\f and \w scans'
_diffrn_radiation_monochromator graphite
_diffrn_radiation_source 'fine-focus sealed tube'
_diffrn_radiation_type MoK\a
_diffrn_radiation_wavelength 0.71073
_diffrn_reflns_av_R_equivalents 0.0541
_diffrn_reflns_av_sigmaI/netI 0.1420
_diffrn_reflns_limit_h_max 12
_diffrn_reflns_limit_h_min -12
_diffrn_reflns_limit_k_max 15
_diffrn_reflns_limit_k_min -15
_diffrn_reflns_limit_l_max 13
_diffrn_reflns_limit_l_min -16
_diffrn_reflns_number 8889
_diffrn_reflns_theta_full 25.00
_diffrn_reflns_theta_max 25.00
_diffrn_reflns_theta_min 1.75
_exptl_absorpt_coefficient_mu 0.423
_exptl_absorpt_correction_T_max 0.9470
_exptl_absorpt_correction_T_min 0.9277
_exptl_absorpt_correction_type multi-scan
_exptl_absorpt_process_details SADABS
_exptl_crystal_colour colorless
_exptl_crystal_density_diffrn 1.168
_exptl_crystal_density_method 'not measured'
_exptl_crystal_description block
_exptl_crystal_F_000 656
_exptl_crystal_size_max 0.18
_exptl_crystal_size_mid 0.15
_exptl_crystal_size_min 0.13
_refine_diff_density_max 0.234
_refine_diff_density_min -0.296
_refine_diff_density_rms 0.057
_refine_ls_extinction_method none
_refine_ls_goodness_of_fit_ref 0.987
_refine_ls_hydrogen_treatment mixed
_refine_ls_matrix_type full
_refine_ls_number_parameters 337
_refine_ls_number_reflns 6133
_refine_ls_number_restraints 0
_refine_ls_restrained_S_all 0.987
_refine_ls_R_factor_all 0.1731
_refine_ls_R_factor_gt 0.0658
_refine_ls_shift/su_max 0.000
_refine_ls_shift/su_mean 0.000
_refine_ls_structure_factor_coef Fsqd
_refine_ls_weighting_details 'calc w=1/[\s^2^(Fo^2^)+(0.0072P)^2^+0.0000P] where P=(Fo^2^+2Fc^2^)/3'
_refine_ls_weighting_scheme calc
_refine_ls_wR_factor_gt 0.0935
_refine_ls_wR_factor_ref 0.1069
_reflns_number_gt 2572
_reflns_number_total 6133
_reflns_threshold_expression >2sigma(I)
_cod_data_source_file ja6b05709_si_001.cif
_cod_data_source_block a
_cod_depositor_comments
;
The following automatic conversions were performed:

data item '_exptl_absorpt_correction_type' value 'Multi-scan' was
changed to 'multi-scan' in accordance with the
/home/saulius/struct/COD-crude-data/automatic-downloads/DataCite-retrospective/ACS/depositions/lib/dictionaries/cif_core.dic
dictionary named 'cif_core.dic' version 2.4.2 last updated on
2011-04-26.

data item '_symmetry_cell_setting' value 'Triclinic' was changed to
'triclinic' in accordance with the
/home/saulius/struct/COD-crude-data/automatic-downloads/DataCite-retrospective/ACS/depositions/lib/dictionaries/cif_core.dic
dictionary named 'cif_core.dic' version 2.4.2 last updated on
2011-04-26.

Automatic conversion script
Id: cif_fix_values 6909 2019-04-08 15:41:33Z antanas 
;
_cod_original_cell_volume 1755.2(15)
_cod_original_sg_symbol_H-M 'P-1   '
_cod_database_code 4130661

loop_
_symmetry_equiv_pos_as_xyz
'x, y, z'
'-x, -y, -z'

loop_
_atom_site_label
_atom_site_type_symbol
_atom_site_fract_x
_atom_site_fract_y
_atom_site_fract_z
_atom_site_U_iso_or_equiv
_atom_site_adp_type
_atom_site_occupancy
_atom_site_symmetry_multiplicity
_atom_site_calc_flag
_atom_site_refinement_flags
C1 C 0.4283(5) 0.0969(4) 0.0684(3) 0.1020(19) Uani 1 1 d .
H1A H 0.3545 0.1217 0.0483 0.153 Uiso 1 1 calc R
H1B H 0.4273 0.0500 0.0144 0.153 Uiso 1 1 calc R
H1C H 0.5162 0.1628 0.0897 0.153 Uiso 1 1 calc R
C2 C 0.5451(5) -0.0368(4) 0.2108(4) 0.0925(17) Uani 1 1 d .
H2A H 0.5497 -0.0780 0.1555 0.139 Uiso 1 1 calc R
H2B H 0.5271 -0.0864 0.2595 0.139 Uiso 1 1 calc R
H2C H 0.6322 0.0288 0.2378 0.139 Uiso 1 1 calc R
C3 C 0.2308(5) -0.1122(4) 0.1286(3) 0.1024(19) Uani 1 1 d .
H3A H 0.1590 -0.0847 0.1116 0.154 Uiso 1 1 calc R
H3B H 0.2172 -0.1587 0.1797 0.154 Uiso 1 1 calc R
H3C H 0.2269 -0.1574 0.0723 0.154 Uiso 1 1 calc R
C4 C 0.4199(5) 0.1137(3) 0.2728(3) 0.0528(12) Uani 1 1 d .
C5 C 0.3244(5) 0.1508(3) 0.2926(3) 0.0477(12) Uani 1 1 d .
C6 C 0.3865(5) 0.2593(4) 0.3537(3) 0.0522(12) Uani 1 1 d .
C7 C 0.5279(5) 0.3015(3) 0.3843(3) 0.0679(14) Uani 1 1 d .
H7 H 0.5857 0.3702 0.4260 0.081 Uiso 1 1 calc R
C8 C 0.1721(5) 0.0830(3) 0.2597(3) 0.0512(12) Uani 1 1 d .
C9 C 0.0815(5) 0.1088(4) 0.1820(3) 0.0579(13) Uani 1 1 d .
C10 C -0.0521(5) 0.0339(4) 0.1633(3) 0.0764(15) Uani 1 1 d .
H10 H -0.1251 0.0370 0.1146 0.092 Uiso 1 1 calc R
C11 C 0.1031(5) -0.0103(3) 0.3002(3) 0.0638(14) Uani 1 1 d .
C12 C 0.2840(7) 0.0500(4) 0.5100(4) 0.139(3) Uani 1 1 d .
H12A H 0.2517 0.0364 0.5668 0.208 Uiso 1 1 calc R
H12B H 0.2819 0.1202 0.4894 0.208 Uiso 1 1 calc R
H12C H 0.3777 0.0561 0.5255 0.208 Uiso 1 1 calc R
C13 C 0.2696(7) -0.1501(5) 0.3868(4) 0.145(3) Uani 1 1 d .
H13A H 0.3554 -0.0979 0.3772 0.218 Uiso 1 1 calc R
H13B H 0.2153 -0.2056 0.3291 0.218 Uiso 1 1 calc R
H13C H 0.2893 -0.1889 0.4414 0.218 Uiso 1 1 calc R
C14 C 0.0215(7) -0.1681(5) 0.4486(5) 0.182(3) Uani 1 1 d .
H14A H 0.0523 -0.2103 0.4966 0.273 Uiso 1 1 calc R
H14B H -0.0472 -0.2208 0.3925 0.273 Uiso 1 1 calc R
H14C H -0.0186 -0.1246 0.4759 0.273 Uiso 1 1 calc R
C15 C 0.4011(6) 0.6379(4) 0.0705(4) 0.119(2) Uani 1 1 d .
H15A H 0.3925 0.5948 0.0113 0.179 Uiso 1 1 calc R
H15B H 0.4826 0.7092 0.0847 0.179 Uiso 1 1 calc R
H15C H 0.3201 0.6535 0.0626 0.179 Uiso 1 1 calc R
C16 C 0.4233(5) 0.6283(4) 0.2874(3) 0.0916(17) Uani 1 1 d .
H16A H 0.3431 0.6453 0.2769 0.137 Uiso 1 1 calc R
H16B H 0.5063 0.6986 0.3070 0.137 Uiso 1 1 calc R
H16C H 0.4242 0.5803 0.3377 0.137 Uiso 1 1 calc R
C17 C 0.5818(5) 0.5335(4) 0.1967(4) 0.134(2) Uani 1 1 d .
H17A H 0.5917 0.4935 0.2520 0.201 Uiso 1 1 calc R
H17B H 0.6593 0.6073 0.2099 0.201 Uiso 1 1 calc R
H17C H 0.5794 0.4896 0.1401 0.201 Uiso 1 1 calc R
C18 C 0.2729(5) 0.4066(4) 0.1345(3) 0.0573(13) Uani 1 1 d .
C19 C 0.2111(4) 0.3234(4) 0.1884(3) 0.0454(11) Uani 1 1 d .
C20 C 0.1366(4) 0.2117(4) 0.1342(4) 0.0519(12) Uani 1 1 d .
C21 C 0.1346(5) 0.2095(4) 0.0384(4) 0.0707(14) Uani 1 1 d .
H21 H 0.0885 0.1439 -0.0081 0.085 Uiso 1 1 calc R
C22 C 0.2158(4) 0.3488(3) 0.2913(3) 0.0447(11) Uani 1 1 d .
C23 C 0.3048(5) 0.3221(3) 0.3705(3) 0.0494(12) Uani 1 1 d .
C24 C 0.2978(5) 0.3586(3) 0.4576(4) 0.0632(13) Uani 1 1 d .
H24 H 0.3497 0.3509 0.5176 0.076 Uiso 1 1 calc R
C25 C 0.1417(4) 0.4008(3) 0.3196(3) 0.0472(11) Uani 1 1 d .
C26 C -0.1399(5) 0.2925(4) 0.1726(4) 0.116(2) Uani 1 1 d .
H26A H -0.2263 0.2992 0.1464 0.174 Uiso 1 1 calc R
H26B H -0.1535 0.2326 0.2131 0.174 Uiso 1 1 calc R
H26C H -0.1088 0.2740 0.1200 0.174 Uiso 1 1 calc R
C27 C 0.0420(5) 0.5373(4) 0.1633(4) 0.122(2) Uani 1 1 d .
H27A H 0.0664 0.5061 0.1127 0.183 Uiso 1 1 calc R
H27B H 0.1205 0.6053 0.1999 0.183 Uiso 1 1 calc R
H27C H -0.0349 0.5563 0.1346 0.183 Uiso 1 1 calc R
C28 C -0.0763(6) 0.4819(4) 0.3340(4) 0.119(2) Uani 1 1 d .
H28A H -0.1545 0.4961 0.2990 0.179 Uiso 1 1 calc R
H28B H -0.0046 0.5519 0.3731 0.179 Uiso 1 1 calc R
H28C H -0.1051 0.4251 0.3756 0.179 Uiso 1 1 calc R
S1 S 0.58504(13) 0.21254(10) 0.33652(10) 0.0752(4) Uani 1 1 d .
S2 S -0.07205(14) -0.06817(11) 0.23988(11) 0.0902(5) Uani 1 1 d .
S3 S 0.22764(16) 0.34284(12) 0.01569(10) 0.0837(5) Uani 1 1 d .
S4 S 0.18314(14) 0.42026(10) 0.44533(9) 0.0726(4) Uani 1 1 d .
Si1 Si 0.40300(15) 0.01157(11) 0.17135(10) 0.0652(4) Uani 1 1 d .
Si2 Si 0.17126(17) -0.06942(12) 0.41143(12) 0.0855(5) Uani 1 1 d .
Si3 Si 0.41656(16) 0.55305(11) 0.17344(11) 0.0748(5) Uani 1 1 d .
Si4 Si -0.00827(15) 0.42934(11) 0.24623(11) 0.0736(5) Uani 1 1 d .

loop_
_atom_site_aniso_label
_atom_site_aniso_U_11
_atom_site_aniso_U_22
_atom_site_aniso_U_33
_atom_site_aniso_U_23
_atom_site_aniso_U_13
_atom_site_aniso_U_12
C1 0.116(5) 0.134(5) 0.091(4) 0.053(4) 0.049(4) 0.073(4)
C2 0.093(5) 0.102(4) 0.107(5) 0.023(3) 0.026(3) 0.066(4)
C3 0.095(5) 0.092(4) 0.094(5) -0.013(3) 0.019(3) 0.018(4)
C4 0.040(3) 0.047(3) 0.056(3) 0.009(2) 0.003(2) 0.009(2)
C5 0.044(3) 0.044(3) 0.043(3) 0.011(2) 0.002(2) 0.012(3)
C6 0.046(3) 0.053(3) 0.050(3) 0.016(3) 0.007(3) 0.017(3)
C7 0.062(4) 0.047(3) 0.070(4) 0.002(2) 0.000(3) 0.009(3)
C8 0.041(3) 0.046(3) 0.056(3) 0.002(2) 0.007(3) 0.013(3)
C9 0.044(3) 0.047(3) 0.064(4) -0.009(3) 0.000(3) 0.011(3)
C10 0.059(4) 0.068(3) 0.088(4) -0.004(3) -0.003(3) 0.029(3)
C11 0.049(3) 0.044(3) 0.085(4) 0.012(3) 0.013(3) 0.010(2)
C12 0.214(8) 0.108(5) 0.068(4) 0.039(4) 0.014(4) 0.056(5)
C13 0.204(8) 0.184(6) 0.127(6) 0.076(5) 0.062(5) 0.149(6)
C14 0.156(7) 0.150(6) 0.264(9) 0.143(6) 0.115(6) 0.046(5)
C15 0.195(7) 0.074(4) 0.102(5) 0.057(3) 0.060(4) 0.057(4)
C16 0.087(4) 0.079(4) 0.083(4) 0.007(3) 0.010(3) 0.017(3)
C17 0.086(5) 0.131(5) 0.220(7) 0.062(5) 0.071(5) 0.062(4)
C18 0.077(4) 0.070(3) 0.050(3) 0.022(3) 0.021(3) 0.053(3)
C19 0.048(3) 0.056(3) 0.039(3) 0.010(3) 0.007(2) 0.033(2)
C20 0.047(3) 0.054(3) 0.050(4) -0.008(3) -0.004(3) 0.028(3)
C21 0.078(4) 0.072(4) 0.052(4) -0.011(3) -0.004(3) 0.037(3)
C22 0.045(3) 0.039(3) 0.036(3) 0.005(2) 0.001(2) 0.010(2)
C23 0.056(3) 0.037(3) 0.042(3) 0.003(2) 0.009(3) 0.009(2)
C24 0.067(4) 0.061(3) 0.050(4) 0.006(3) -0.001(3) 0.026(3)
C25 0.048(3) 0.040(2) 0.047(3) 0.000(2) 0.011(2) 0.013(2)
C26 0.069(4) 0.106(4) 0.143(6) -0.018(4) -0.010(4) 0.033(4)
C27 0.082(5) 0.140(5) 0.162(6) 0.075(4) 0.022(4) 0.068(4)
C28 0.099(5) 0.145(5) 0.138(6) -0.013(4) 0.031(4) 0.081(4)
S1 0.0476(9) 0.0743(9) 0.0913(11) 0.0099(8) 0.0044(7) 0.0228(7)
S2 0.0539(10) 0.0652(9) 0.1277(14) 0.0059(9) 0.0210(9) 0.0044(7)
S3 0.1175(14) 0.1005(11) 0.0528(10) 0.0237(8) 0.0252(8) 0.0642(10)
S4 0.0871(11) 0.0660(8) 0.0600(10) 0.0014(7) 0.0248(8) 0.0255(8)
Si1 0.0635(11) 0.0699(9) 0.0660(11) 0.0136(8) 0.0156(8) 0.0334(8)
Si2 0.0978(14) 0.0664(10) 0.0976(14) 0.0340(9) 0.0424(11) 0.0293(10)
Si3 0.0833(13) 0.0714(10) 0.0827(12) 0.0360(9) 0.0335(9) 0.0380(9)
Si4 0.0580(11) 0.0712(10) 0.0926(13) 0.0033(8) 0.0165(9) 0.0318(8)

loop_
_atom_type_symbol
_atom_type_description
_atom_type_scat_dispersion_real
_atom_type_scat_dispersion_imag
_atom_type_scat_source
C C 0.0033 0.0016 'International Tables Vol C Tables 4.2.6.8 and 6.1.1.4'
H H 0.0000 0.0000 'International Tables Vol C Tables 4.2.6.8 and 6.1.1.4'
Si Si 0.0817 0.0704 'International Tables Vol C Tables 4.2.6.8 and 6.1.1.4'
S S 0.1246 0.1234 'International Tables Vol C Tables 4.2.6.8 and 6.1.1.4'

loop_
_geom_angle_atom_site_label_1
_geom_angle_atom_site_label_2
_geom_angle_atom_site_label_3
_geom_angle
Si1 C1 H1A 109.5
Si1 C1 H1B 109.5
H1A C1 H1B 109.5
Si1 C1 H1C 109.5
H1A C1 H1C 109.5
H1B C1 H1C 109.5
Si1 C2 H2A 109.5
Si1 C2 H2B 109.5
H2A C2 H2B 109.5
Si1 C2 H2C 109.5
H2A C2 H2C 109.5
H2B C2 H2C 109.5
Si1 C3 H3A 109.5
Si1 C3 H3B 109.5
H3A C3 H3B 109.5
Si1 C3 H3C 109.5
H3A C3 H3C 109.5
H3B C3 H3C 109.5
C5 C4 S1 108.2(3)
C5 C4 Si1 131.2(3)
S1 C4 Si1 117.8(3)
C4 C5 C6 114.0(4)
C4 C5 C8 124.2(4)
C6 C5 C8 121.7(4)
C7 C6 C5 112.4(4)
C7 C6 C23 124.9(4)
C5 C6 C23 122.4(4)
C6 C7 S1 111.1(4)
C6 C7 H7 124.4
S1 C7 H7 124.4
C11 C8 C9 113.1(4)
C11 C8 C5 124.0(4)
C9 C8 C5 122.9(4)
C10 C9 C8 112.4(4)
C10 C9 C20 126.9(4)
C8 C9 C20 120.7(4)
C9 C10 S2 111.9(4)
C9 C10 H10 124.1
S2 C10 H10 124.1
C8 C11 S2 110.0(3)
C8 C11 Si2 129.6(4)
S2 C11 Si2 120.2(2)
Si2 C12 H12A 109.5
Si2 C12 H12B 109.5
H12A C12 H12B 109.5
Si2 C12 H12C 109.5
H12A C12 H12C 109.5
H12B C12 H12C 109.5
Si2 C13 H13A 109.5
Si2 C13 H13B 109.5
H13A C13 H13B 109.5
Si2 C13 H13C 109.5
H13A C13 H13C 109.5
H13B C13 H13C 109.5
Si2 C14 H14A 109.5
Si2 C14 H14B 109.5
H14A C14 H14B 109.5
Si2 C14 H14C 109.5
H14A C14 H14C 109.5
H14B C14 H14C 109.5
Si3 C15 H15A 109.5
Si3 C15 H15B 109.5
H15A C15 H15B 109.5
Si3 C15 H15C 109.5
H15A C15 H15C 109.5
H15B C15 H15C 109.5
Si3 C16 H16A 109.5
Si3 C16 H16B 109.5
H16A C16 H16B 109.5
Si3 C16 H16C 109.5
H16A C16 H16C 109.5
H16B C16 H16C 109.5
Si3 C17 H17A 109.5
Si3 C17 H17B 109.5
H17A C17 H17B 109.5
Si3 C17 H17C 109.5
H17A C17 H17C 109.5
H17B C17 H17C 109.5
C19 C18 S3 108.6(3)
C19 C18 Si3 131.2(3)
S3 C18 Si3 118.5(2)
C18 C19 C20 113.5(4)
C18 C19 C22 123.8(4)
C20 C19 C22 122.6(4)
C21 C20 C19 113.0(4)
C21 C20 C9 125.1(4)
C19 C20 C9 121.6(4)
C20 C21 S3 110.8(3)
C20 C21 H21 124.6
S3 C21 H21 124.6
C25 C22 C23 114.3(4)
C25 C22 C19 124.2(4)
C23 C22 C19 121.4(4)
C24 C23 C22 111.1(4)
C24 C23 C6 126.9(4)
C22 C23 C6 122.0(4)
C23 C24 S4 112.3(4)
C23 C24 H24 123.8
S4 C24 H24 123.8
C22 C25 S4 109.4(3)
C22 C25 Si4 130.6(3)
S4 C25 Si4 119.2(3)
Si4 C26 H26A 109.5
Si4 C26 H26B 109.5
H26A C26 H26B 109.5
Si4 C26 H26C 109.5
H26A C26 H26C 109.5
H26B C26 H26C 109.5
Si4 C27 H27A 109.5
Si4 C27 H27B 109.5
H27A C27 H27B 109.5
Si4 C27 H27C 109.5
H27A C27 H27C 109.5
H27B C27 H27C 109.5
Si4 C28 H28A 109.5
Si4 C28 H28B 109.5
H28A C28 H28B 109.5
Si4 C28 H28C 109.5
H28A C28 H28C 109.5
H28B C28 H28C 109.5
C7 S1 C4 94.2(2)
C10 S2 C11 92.5(2)
C21 S3 C18 94.1(2)
C24 S4 C25 92.8(2)
C4 Si1 C3 114.2(2)
C4 Si1 C2 108.0(2)
C3 Si1 C2 111.2(2)
C4 Si1 C1 105.2(2)
C3 Si1 C1 108.2(2)
C2 Si1 C1 109.8(2)
C12 Si2 C13 109.4(3)
C12 Si2 C14 109.8(3)
C13 Si2 C14 108.2(3)
C12 Si2 C11 108.8(2)
C13 Si2 C11 112.2(2)
C14 Si2 C11 108.4(3)
C16 Si3 C18 114.4(2)
C16 Si3 C15 111.3(2)
C18 Si3 C15 108.1(2)
C16 Si3 C17 107.0(3)
C18 Si3 C17 106.1(2)
C15 Si3 C17 109.8(2)
C26 Si4 C28 111.1(3)
C26 Si4 C27 108.9(2)
C28 Si4 C27 109.4(3)
C26 Si4 C25 107.3(2)
C28 Si4 C25 107.1(2)
C27 Si4 C25 113.1(2)

loop_
_geom_bond_atom_site_label_1
_geom_bond_atom_site_label_2
_geom_bond_distance
C1 Si1 1.869(4)
C1 H1A 0.9600
C1 H1B 0.9600
C1 H1C 0.9600
C2 Si1 1.854(4)
C2 H2A 0.9600
C2 H2B 0.9600
C2 H2C 0.9600
C3 Si1 1.850(4)
C3 H3A 0.9600
C3 H3B 0.9600
C3 H3C 0.9600
C4 C5 1.388(5)
C4 S1 1.725(4)
C4 Si1 1.847(5)
C5 C6 1.426(5)
C5 C8 1.475(5)
C6 C7 1.360(5)
C6 C23 1.471(6)
C7 S1 1.700(5)
C7 H7 0.9300
C8 C11 1.370(5)
C8 C9 1.428(5)
C9 C10 1.342(5)
C9 C20 1.483(5)
C10 S2 1.711(4)
C10 H10 0.9300
C11 S2 1.718(4)
C11 Si2 1.887(5)
C12 Si2 1.829(5)
C12 H12A 0.9600
C12 H12B 0.9600
C12 H12C 0.9600
C13 Si2 1.841(5)
C13 H13A 0.9600
C13 H13B 0.9600
C13 H13C 0.9600
C14 Si2 1.845(5)
C14 H14A 0.9600
C14 H14B 0.9600
C14 H14C 0.9600
C15 Si3 1.866(4)
C15 H15A 0.9600
C15 H15B 0.9600
C15 H15C 0.9600
C16 Si3 1.839(5)
C16 H16A 0.9600
C16 H16B 0.9600
C16 H16C 0.9600
C17 Si3 1.866(5)
C17 H17A 0.9600
C17 H17B 0.9600
C17 H17C 0.9600
C18 C19 1.389(5)
C18 S3 1.723(4)
C18 Si3 1.859(5)
C19 C20 1.415(5)
C19 C22 1.481(5)
C20 C21 1.363(5)
C21 S3 1.697(4)
C21 H21 0.9300
C22 C25 1.356(5)
C22 C23 1.436(5)
C23 C24 1.349(5)
C24 S4 1.701(5)
C24 H24 0.9300
C25 S4 1.723(4)
C25 Si4 1.878(4)
C26 Si4 1.838(5)
C26 H26A 0.9600
C26 H26B 0.9600
C26 H26C 0.9600
C27 Si4 1.855(4)
C27 H27A 0.9600
C27 H27B 0.9600
C27 H27C 0.9600
C28 Si4 1.845(5)
C28 H28A 0.9600
C28 H28B 0.9600
C28 H28C 0.9600

loop_
_geom_torsion_atom_site_label_1
_geom_torsion_atom_site_label_2
_geom_torsion_atom_site_label_3
_geom_torsion_atom_site_label_4
_geom_torsion
S1 C4 C5 C6 3.1(4)
Si1 C4 C5 C6 -156.9(3)
S1 C4 C5 C8 -173.3(3)
Si1 C4 C5 C8 26.7(6)
C4 C5 C6 C7 -3.3(5)
C8 C5 C6 C7 173.2(4)
C4 C5 C6 C23 170.0(4)
C8 C5 C6 C23 -13.5(6)
C5 C6 C7 S1 1.8(4)
C23 C6 C7 S1 -171.3(3)
C4 C5 C8 C11 74.3(6)
C6 C5 C8 C11 -101.8(5)
C4 C5 C8 C9 -105.9(5)
C6 C5 C8 C9 78.0(5)
C11 C8 C9 C10 -1.7(6)
C5 C8 C9 C10 178.5(4)
C11 C8 C9 C20 175.7(4)
C5 C8 C9 C20 -4.1(7)
C8 C9 C10 S2 0.8(5)
C20 C9 C10 S2 -176.4(4)
C9 C8 C11 S2 1.8(5)
C5 C8 C11 S2 -178.4(4)
C9 C8 C11 Si2 -173.0(3)
C5 C8 C11 Si2 6.8(7)
S3 C18 C19 C20 3.1(4)
Si3 C18 C19 C20 -161.3(3)
S3 C18 C19 C22 -173.9(3)
Si3 C18 C19 C22 21.7(6)
C18 C19 C20 C21 -3.2(5)
C22 C19 C20 C21 173.8(4)
C18 C19 C20 C9 170.6(4)
C22 C19 C20 C9 -12.4(6)
C10 C9 C20 C21 -66.3(7)
C8 C9 C20 C21 116.6(5)
C10 C9 C20 C19 120.7(5)
C8 C9 C20 C19 -56.4(6)
C19 C20 C21 S3 1.7(5)
C9 C20 C21 S3 -171.8(4)
C18 C19 C22 C25 73.2(6)
C20 C19 C22 C25 -103.5(5)
C18 C19 C22 C23 -104.9(5)
C20 C19 C22 C23 78.3(5)
C25 C22 C23 C24 -1.8(5)
C19 C22 C23 C24 176.5(4)
C25 C22 C23 C6 176.1(4)
C19 C22 C23 C6 -5.5(6)
C7 C6 C23 C24 -63.8(6)
C5 C6 C23 C24 123.8(5)
C7 C6 C23 C22 118.6(5)
C5 C6 C23 C22 -53.8(6)
C22 C23 C24 S4 1.7(4)
C6 C23 C24 S4 -176.2(3)
C23 C22 C25 S4 1.1(4)
C19 C22 C25 S4 -177.2(3)
C23 C22 C25 Si4 -168.1(3)
C19 C22 C25 Si4 13.6(6)
C6 C7 S1 C4 -0.1(3)
C5 C4 S1 C7 -1.7(3)
Si1 C4 S1 C7 161.4(2)
C9 C10 S2 C11 0.2(4)
C8 C11 S2 C10 -1.2(4)
Si2 C11 S2 C10 174.2(3)
C20 C21 S3 C18 0.1(4)
C19 C18 S3 C21 -1.8(3)
Si3 C18 S3 C21 164.9(2)
C23 C24 S4 C25 -1.0(3)
C22 C25 S4 C24 -0.1(3)
Si4 C25 S4 C24 170.5(2)
C5 C4 Si1 C3 -36.2(4)
S1 C4 Si1 C3 165.3(2)
C5 C4 Si1 C2 -160.5(4)
S1 C4 Si1 C2 41.0(3)
C5 C4 Si1 C1 82.3(4)
S1 C4 Si1 C1 -76.2(3)
C8 C11 Si2 C12 44.4(5)
S2 C11 Si2 C12 -129.9(3)
C8 C11 Si2 C13 -76.8(5)
S2 C11 Si2 C13 108.9(3)
C8 C11 Si2 C14 163.8(4)
S2 C11 Si2 C14 -10.5(4)
C19 C18 Si3 C16 -33.4(5)
S3 C18 Si3 C16 163.5(2)
C19 C18 Si3 C15 -157.9(4)
S3 C18 Si3 C15 39.0(3)
C19 C18 Si3 C17 84.3(4)
S3 C18 Si3 C17 -78.8(3)
C22 C25 Si4 C26 51.6(5)
S4 C25 Si4 C26 -116.7(3)
C22 C25 Si4 C28 171.0(4)
S4 C25 Si4 C28 2.7(3)
C22 C25 Si4 C27 -68.5(4)
S4 C25 Si4 C27 123.2(3)
